data_8106052
loop_
_publ_author_name
'Oshchapovsky, Igor'
'Pavlyuk, Volodymyr'
'Dmytriv, Grygoriy'

_publ_section_title
;
 Investigation of the compound La5Zn2&#x2212;xPb1 + x (x = 0.20--0.32)
;
_journal_issue 1
_journal_name_full 'Zeitschrift f\"ur Kristallographie - New Crystal Structures'
_journal_page_first 83
_journal_page_last 84
_journal_paper_doi 10.1515/ncrs-2017-0173
_journal_volume 233
_journal_year 2018
_chemical_absolute_configuration .
_chemical_formula_moiety 'La5 Pb1.197 Zn1.803'
_chemical_formula_sum 'La5 Pb1.197 Zn1.803'
_chemical_formula_weight 1060.4
_chemical_properties_physical 'air-sensitive, moisture-sensitive'
_space_group_IT_number 140
_space_group_name_Hall '-I 4 2c'
_space_group_name_H-M_alt 'I 4/m c m'
_symmetry_cell_setting tetragonal
_symmetry_Int_Tables_number 140
_symmetry_space_group_name_Hall '-I 4 2c'
_symmetry_space_group_name_H-M 'I 4/m c m'
_cell_angle_alpha 90
_cell_angle_beta 90
_cell_angle_gamma 90
_cell_formula_units_Z 4
_cell_length_a 8.1673(12)
_cell_length_b 8.1673(12)
_cell_length_c 15.367(3)
_cell_measurement_reflns_used 5454
_cell_measurement_temperature 293
_cell_measurement_theta_max 27.09
_cell_measurement_theta_min 2.65
_cell_volume 1025.1(3)
_computing_cell_refinement 'X-AREA [1]'
_computing_data_collection X-AREA[1]
_computing_data_reduction 'X-RED [1]'
_computing_molecular_graphics 'DIAMOND [4], VESTA [5]'
_computing_publication_material 'publCIF [6], enCIFer[7]'
_computing_structure_refinement 'Jana2006 [3]'
_computing_structure_solution 'SUPERFLIP [2]'
_diffrn_ambient_temperature 293
_diffrn_detector_area_resol_mean 6.67
_diffrn_measured_fraction_theta_full 1
_diffrn_measured_fraction_theta_max 1
_diffrn_measurement_device 'STOE IPDS IIT  diffractometer'
_diffrn_measurement_device_type diffractometer
_diffrn_measurement_method '\w  scans'
_diffrn_radiation_monochromator graphite
_diffrn_radiation_probe x-ray
_diffrn_radiation_type 'Mo K\a'
_diffrn_radiation_wavelength 0.71073
_diffrn_reflns_av_R_equivalents 0.0773
_diffrn_reflns_av_unetI/netI 0.0356
_diffrn_reflns_limit_h_max 10
_diffrn_reflns_limit_h_min -10
_diffrn_reflns_limit_k_max 10
_diffrn_reflns_limit_k_min -10
_diffrn_reflns_limit_l_max 19
_diffrn_reflns_limit_l_min -19
_diffrn_reflns_number 4243
_diffrn_reflns_theta_full 27.09
_diffrn_reflns_theta_max 27.09
_diffrn_reflns_theta_min 2.65
_diffrn_source 'sealed tube'
_exptl_absorpt_coefficient_mu 43.986
_exptl_absorpt_correction_T_max 0.3041
_exptl_absorpt_correction_T_min 0.0580
_exptl_absorpt_correction_type numerical
_exptl_absorpt_process_details 'X-SHAPE & X-RED (Stoe & Cie, 2006)'
_exptl_crystal_colour 'metallic grey'
_exptl_crystal_density_diffrn 6.8713
_exptl_crystal_description 'irregular platelet'
_exptl_crystal_F_000 1749
_exptl_crystal_size_max 0.080
_exptl_crystal_size_mid 0.060
_exptl_crystal_size_min 0.030
_refine_diff_density_max 2.38
_refine_diff_density_min -1.84
_refine_ls_extinction_coef 340(50)
_refine_ls_extinction_method 'B-C type 1 Lorentzian isotropic (Becker & Coppens, 1974)'
_refine_ls_goodness_of_fit_gt 2.22
_refine_ls_goodness_of_fit_ref 2.19
_refine_ls_number_constraints 0
_refine_ls_number_parameters 17
_refine_ls_number_reflns 332
_refine_ls_number_restraints 0
_refine_ls_R_factor_all 0.0273
_refine_ls_R_factor_gt 0.0261
_refine_ls_shift/su_max 0.0353
_refine_ls_shift/su_mean 0.0142
_refine_ls_structure_factor_coef F
_refine_ls_weighting_details w=1/(\s^2^(F)+0.0001F^2^)
_refine_ls_weighting_scheme sigma
_refine_ls_wR_factor_gt 0.0438
_refine_ls_wR_factor_ref 0.0441
_reflns_number_gt 321
_reflns_number_total 332
_reflns_threshold_expression I>3\s(I)
_cod_data_source_file suppl_ncrs-2017-0173_suppl.cif
_cod_data_source_block I
_cod_database_code 8106052
_publcif_info_exptl_table_max_cols 4
_publcif_info_exptl_table_use_headnotes n

loop_
_space_group_symop_id
_space_group_symop_operation_xyz
1 x,y,z
2 -x,-y,z
3 -y,x,z
4 y,-x,z
5 -x,y,-z+1/2
6 x,-y,-z+1/2
7 y,x,-z+1/2
8 -y,-x,-z+1/2
9 -x,-y,-z
10 x,y,-z
11 y,-x,-z
12 -y,x,-z
13 x,-y,z+1/2
14 -x,y,z+1/2
15 -y,-x,z+1/2
16 y,x,z+1/2
17 x+1/2,y+1/2,z+1/2
18 -x+1/2,-y+1/2,z+1/2
19 -y+1/2,x+1/2,z+1/2
20 y+1/2,-x+1/2,z+1/2
21 -x+1/2,y+1/2,-z
22 x+1/2,-y+1/2,-z
23 y+1/2,x+1/2,-z
24 -y+1/2,-x+1/2,-z
25 -x+1/2,-y+1/2,-z+1/2
26 x+1/2,y+1/2,-z+1/2
27 y+1/2,-x+1/2,-z+1/2
28 -y+1/2,x+1/2,-z+1/2
29 x+1/2,-y+1/2,z
30 -x+1/2,y+1/2,z
31 -y+1/2,-x+1/2,z
32 y+1/2,x+1/2,z

loop_
_atom_site_label
_atom_site_type_symbol
_atom_site_fract_x
_atom_site_fract_y
_atom_site_fract_z
_atom_site_adp_type
_atom_site_U_iso_or_equiv
_atom_site_site_symmetry_multiplicity
_atom_site_occupancy
_atom_site_calc_flag
_atom_site_refinement_flags
_atom_site_disorder_assembly
_atom_site_disorder_group
La1 La 0.66534(6) 0.16534(6) 0.14953(5) Uani 0.0143(3) 16 1 d . . .
La2 La 0 0 0 Uani 0.0251(4) 4 1 d . . .
Pb3 Pb 0 0 0.25 Uani 0.0098(3) 4 1 d . . .
Zn4 Zn 0.12450(15) 0.62450(15) 0 Uani 0.0146(4) 8 0.901(5) d . . .
Pb4 Pb 0.12450(15) 0.62450(15) 0 Uani 0.0146(4) 8 0.099(5) d . . .

loop_
_atom_site_aniso_label
_atom_site_aniso_type_symbol
_atom_site_aniso_U_11
_atom_site_aniso_U_22
_atom_site_aniso_U_33
_atom_site_aniso_U_12
_atom_site_aniso_U_13
_atom_site_aniso_U_23
La1 La 0.0146(4) 0.0146(4) 0.0135(6) 0.0064(2) -0.00050(16) -0.00050(16)
La2 La 0.0255(6) 0.0255(6) 0.0243(10) 0 0 0
Pb3 Pb 0.0067(4) 0.0067(4) 0.0158(6) 0 0 0
Zn4 Zn 0.0129(7) 0.0129(7) 0.0181(9) 0.0066(7) 0 0
Pb4 Pb 0.0129(7) 0.0129(7) 0.0181(9) 0.0066(7) 0 0

loop_
_atom_type_symbol
_atom_type_scat_dispersion_real
_atom_type_scat_dispersion_imag
_atom_type_scat_source
La -0.2871 2.4523 'International Tables Vol C tables 4.2.6.8 and 6.1.1.1'
Pb -3.3944 10.1111 'International Tables Vol C tables 4.2.6.8 and 6.1.1.1'
Zn 0.2839 1.4301 'International Tables Vol C tables 4.2.6.8 and 6.1.1.1'

loop_
_geom_angle_atom_site_label_1
_geom_angle_atom_site_label_2
_geom_angle_atom_site_label_3
_geom_angle_site_symmetry_1
_geom_angle_site_symmetry_2
_geom_angle_site_symmetry_3
_geom_angle
La1 La1 La1 2_655 . 8_665 122.35(2)
La1 La1 La2 2_655 . 1_655 104.841(18)
La1 La1 La2 2_655 . 21_555 104.841(18)
La1 La1 Pb3 2_655 . 1_655 106.627(19)
La1 La1 Pb3 2_655 . 25_555 106.627(19)
La1 La1 Zn4 2_655 . 2_665 136.57(3)
La1 La1 Zn4 2_655 . 3_655 54.84(2)
La1 La1 Zn4 2_655 . 4_555 54.84(2)
La1 La1 Pb4 2_655 . 2_665 136.57(3)
La1 La1 Pb4 2_655 . 3_655 54.84(2)
La1 La1 Pb4 2_655 . 4_555 54.84(2)
La1 La1 La2 8_665 . 1_655 111.805(18)
La1 La1 La2 8_665 . 21_555 111.805(18)
La1 La1 Pb3 8_665 . 1_655 57.671(14)
La1 La1 Pb3 8_665 . 25_555 57.671(14)
La1 La1 Zn4 8_665 . 2_665 101.08(2)
La1 La1 Zn4 8_665 . 3_655 153.33(3)
La1 La1 Zn4 8_665 . 4_555 153.33(3)
La1 La1 Pb4 8_665 . 2_665 101.08(2)
La1 La1 Pb4 8_665 . 3_655 153.33(3)
La1 La1 Pb4 8_665 . 4_555 153.33(3)
La2 La1 La2 1_655 . 21_555 98.29(2)
La2 La1 Pb3 1_655 . 1_655 63.865(15)
La2 La1 Pb3 1_655 . 25_555 146.905(16)
La2 La1 Zn4 1_655 . 2_665 53.14(2)
La2 La1 Zn4 1_655 . 3_655 93.35(3)
La2 La1 Zn4 1_655 . 4_555 53.30(2)
La2 La1 Pb4 1_655 . 2_665 53.14(2)
La2 La1 Pb4 1_655 . 3_655 93.35(3)
La2 La1 Pb4 1_655 . 4_555 53.30(2)
La2 La1 Pb3 21_555 . 1_655 146.905(16)
La2 La1 Pb3 21_555 . 25_555 63.865(15)
La2 La1 Zn4 21_555 . 2_665 53.14(2)
La2 La1 Zn4 21_555 . 3_655 53.30(2)
La2 La1 Zn4 21_555 . 4_555 93.35(3)
La2 La1 Pb4 21_555 . 2_665 53.14(2)
La2 La1 Pb4 21_555 . 3_655 53.30(2)
La2 La1 Pb4 21_555 . 4_555 93.35(3)
Pb3 La1 Pb3 1_655 . 25_555 115.34(2)
Pb3 La1 Zn4 1_655 . 2_665 95.90(3)
Pb3 La1 Zn4 1_655 . 3_655 147.60(3)
Pb3 La1 Zn4 1_655 . 4_555 96.40(2)
Pb3 La1 Pb4 1_655 . 2_665 95.90(3)
Pb3 La1 Pb4 1_655 . 3_655 147.60(3)
Pb3 La1 Pb4 1_655 . 4_555 96.40(2)
Pb3 La1 Zn4 25_555 . 2_665 95.90(3)
Pb3 La1 Zn4 25_555 . 3_655 96.40(2)
Pb3 La1 Zn4 25_555 . 4_555 147.60(3)
Pb3 La1 Pb4 25_555 . 2_665 95.90(3)
Pb3 La1 Pb4 25_555 . 3_655 96.40(2)
Pb3 La1 Pb4 25_555 . 4_555 147.60(3)
Zn4 La1 Zn4 2_665 . 3_655 86.67(3)
Zn4 La1 Zn4 2_665 . 4_555 86.67(3)
Zn4 La1 Pb4 2_665 . 2_665 0.0(5)
Zn4 La1 Pb4 2_665 . 3_655 86.67(3)
Zn4 La1 Pb4 2_665 . 4_555 86.67(3)
Zn4 La1 Zn4 3_655 . 4_555 51.40(3)
Zn4 La1 Pb4 3_655 . 2_665 86.67(3)
Zn4 La1 Pb4 3_655 . 3_655 0.0(5)
Zn4 La1 Pb4 3_655 . 4_555 51.40(3)
Zn4 La1 Pb4 4_555 . 2_665 86.67(3)
Zn4 La1 Pb4 4_555 . 3_655 51.40(3)
Zn4 La1 Pb4 4_555 . 4_555 0.0(5)
Pb4 La1 Pb4 2_665 . 3_655 86.67(3)
Pb4 La1 Pb4 2_665 . 4_555 86.67(3)
Pb4 La1 Pb4 3_655 . 4_555 51.40(3)
La1 La2 La1 1_455 . 2_655 105.986(19)
La1 La2 La1 1_455 . 3_545 68.759(15)
La1 La2 La1 1_455 . 4_565 68.759(15)
La1 La2 La1 1_455 . 21_545 111.241(15)
La1 La2 La1 1_455 . 22_455 111.241(15)
La1 La2 La1 1_455 . 23_445 74.014(19)
La1 La2 La1 1_455 . 24_555 180.0(5)
La1 La2 Zn4 1_455 . 1_545 124.129(17)
La1 La2 Zn4 1_455 . 2_565 55.871(17)
La1 La2 Zn4 1_455 . 3_655 124.629(18)
La1 La2 Zn4 1_455 . 4_455 55.371(18)
La1 La2 Pb4 1_455 . 1_545 124.129(17)
La1 La2 Pb4 1_455 . 2_565 55.871(17)
La1 La2 Pb4 1_455 . 3_655 124.629(18)
La1 La2 Pb4 1_455 . 4_455 55.371(18)
La1 La2 La1 2_655 . 3_545 68.759(15)
La1 La2 La1 2_655 . 4_565 68.759(15)
La1 La2 La1 2_655 . 21_545 111.241(15)
La1 La2 La1 2_655 . 22_455 111.241(15)
La1 La2 La1 2_655 . 23_445 180.0(5)
La1 La2 La1 2_655 . 24_555 74.014(19)
La1 La2 Zn4 2_655 . 1_545 55.871(17)
La1 La2 Zn4 2_655 . 2_565 124.129(17)
La1 La2 Zn4 2_655 . 3_655 55.371(18)
La1 La2 Zn4 2_655 . 4_455 124.629(18)
La1 La2 Pb4 2_655 . 1_545 55.871(17)
La1 La2 Pb4 2_655 . 2_565 124.129(17)
La1 La2 Pb4 2_655 . 3_655 55.371(18)
La1 La2 Pb4 2_655 . 4_455 124.629(18)
La1 La2 La1 3_545 . 4_565 105.986(19)
La1 La2 La1 3_545 . 21_545 74.014(19)
La1 La2 La1 3_545 . 22_455 180.0(5)
La1 La2 La1 3_545 . 23_445 111.241(15)
La1 La2 La1 3_545 . 24_555 111.241(15)
La1 La2 Zn4 3_545 . 1_545 55.371(18)
La1 La2 Zn4 3_545 . 2_565 124.629(18)
La1 La2 Zn4 3_545 . 3_655 124.129(17)
La1 La2 Zn4 3_545 . 4_455 55.871(17)
La1 La2 Pb4 3_545 . 1_545 55.371(18)
La1 La2 Pb4 3_545 . 2_565 124.629(18)
La1 La2 Pb4 3_545 . 3_655 124.129(17)
La1 La2 Pb4 3_545 . 4_455 55.871(17)
La1 La2 La1 4_565 . 21_545 180.0(5)
La1 La2 La1 4_565 . 22_455 74.014(19)
La1 La2 La1 4_565 . 23_445 111.241(15)
La1 La2 La1 4_565 . 24_555 111.241(15)
La1 La2 Zn4 4_565 . 1_545 124.629(18)
La1 La2 Zn4 4_565 . 2_565 55.371(18)
La1 La2 Zn4 4_565 . 3_655 55.871(17)
La1 La2 Zn4 4_565 . 4_455 124.129(17)
La1 La2 Pb4 4_565 . 1_545 124.629(18)
La1 La2 Pb4 4_565 . 2_565 55.371(18)
La1 La2 Pb4 4_565 . 3_655 55.871(17)
La1 La2 Pb4 4_565 . 4_455 124.129(17)
La1 La2 La1 21_545 . 22_455 105.986(19)
La1 La2 La1 21_545 . 23_445 68.759(15)
La1 La2 La1 21_545 . 24_555 68.759(15)
La1 La2 Zn4 21_545 . 1_545 55.371(18)
La1 La2 Zn4 21_545 . 2_565 124.629(18)
La1 La2 Zn4 21_545 . 3_655 124.129(17)
La1 La2 Zn4 21_545 . 4_455 55.871(17)
La1 La2 Pb4 21_545 . 1_545 55.371(18)
La1 La2 Pb4 21_545 . 2_565 124.629(18)
La1 La2 Pb4 21_545 . 3_655 124.129(17)
La1 La2 Pb4 21_545 . 4_455 55.871(17)
La1 La2 La1 22_455 . 23_445 68.759(15)
La1 La2 La1 22_455 . 24_555 68.759(15)
La1 La2 Zn4 22_455 . 1_545 124.629(18)
La1 La2 Zn4 22_455 . 2_565 55.371(18)
La1 La2 Zn4 22_455 . 3_655 55.871(17)
La1 La2 Zn4 22_455 . 4_455 124.129(17)
La1 La2 Pb4 22_455 . 1_545 124.629(18)
La1 La2 Pb4 22_455 . 2_565 55.371(18)
La1 La2 Pb4 22_455 . 3_655 55.871(17)
La1 La2 Pb4 22_455 . 4_455 124.129(17)
La1 La2 La1 23_445 . 24_555 105.986(19)
La1 La2 Zn4 23_445 . 1_545 124.129(17)
La1 La2 Zn4 23_445 . 2_565 55.871(17)
La1 La2 Zn4 23_445 . 3_655 124.629(18)
La1 La2 Zn4 23_445 . 4_455 55.371(18)
La1 La2 Pb4 23_445 . 1_545 124.129(17)
La1 La2 Pb4 23_445 . 2_565 55.871(17)
La1 La2 Pb4 23_445 . 3_655 124.629(18)
La1 La2 Pb4 23_445 . 4_455 55.371(18)
La1 La2 Zn4 24_555 . 1_545 55.871(17)
La1 La2 Zn4 24_555 . 2_565 124.129(17)
La1 La2 Zn4 24_555 . 3_655 55.371(18)
La1 La2 Zn4 24_555 . 4_455 124.629(18)
La1 La2 Pb4 24_555 . 1_545 55.871(17)
La1 La2 Pb4 24_555 . 2_565 124.129(17)
La1 La2 Pb4 24_555 . 3_655 55.371(18)
La1 La2 Pb4 24_555 . 4_455 124.629(18)
Zn4 La2 Zn4 1_545 . 2_565 180.0(5)
Zn4 La2 Zn4 1_545 . 3_655 90.00(3)
Zn4 La2 Zn4 1_545 . 4_455 90.00(3)
Zn4 La2 Pb4 1_545 . 1_545 0.0(5)
Zn4 La2 Pb4 1_545 . 2_565 180.0(5)
Zn4 La2 Pb4 1_545 . 3_655 90.00(3)
Zn4 La2 Pb4 1_545 . 4_455 90.00(3)
Zn4 La2 Zn4 2_565 . 3_655 90.00(3)
Zn4 La2 Zn4 2_565 . 4_455 90.00(3)
Zn4 La2 Pb4 2_565 . 1_545 180.0(5)
Zn4 La2 Pb4 2_565 . 2_565 0.0(5)
Zn4 La2 Pb4 2_565 . 3_655 90.00(3)
Zn4 La2 Pb4 2_565 . 4_455 90.00(3)
Zn4 La2 Zn4 3_655 . 4_455 180.0(5)
Zn4 La2 Pb4 3_655 . 1_545 90.00(3)
Zn4 La2 Pb4 3_655 . 2_565 90.00(3)
Zn4 La2 Pb4 3_655 . 3_655 0.0(5)
Zn4 La2 Pb4 3_655 . 4_455 180.0(5)
Zn4 La2 Pb4 4_455 . 1_545 90.00(3)
Zn4 La2 Pb4 4_455 . 2_565 90.00(3)
Zn4 La2 Pb4 4_455 . 3_655 180.0(5)
Zn4 La2 Pb4 4_455 . 4_455 0.0(5)
Pb4 La2 Pb4 1_545 . 2_565 180.0(5)
Pb4 La2 Pb4 1_545 . 3_655 90.00(3)
Pb4 La2 Pb4 1_545 . 4_455 90.00(3)
Pb4 La2 Pb4 2_565 . 3_655 90.00(3)
Pb4 La2 Pb4 2_565 . 4_455 90.00(3)
Pb4 La2 Pb4 3_655 . 4_455 180.0(5)
La1 Pb3 La1 1_455 . 2_655 126.28(2)
La1 Pb3 La1 1_455 . 3_545 78.223(15)
La1 Pb3 La1 1_455 . 4_565 78.223(15)
La1 Pb3 La1 1_455 . 5_655 133.448(14)
La1 Pb3 La1 1_455 . 6_455 73.771(18)
La1 Pb3 La1 1_455 . 7_545 146.745(12)
La1 Pb3 La1 1_455 . 8_565 64.658(17)
La1 Pb3 La1 2_655 . 3_545 78.223(15)
La1 Pb3 La1 2_655 . 4_565 78.223(15)
La1 Pb3 La1 2_655 . 5_655 73.771(18)
La1 Pb3 La1 2_655 . 6_455 133.448(14)
La1 Pb3 La1 2_655 . 7_545 64.658(17)
La1 Pb3 La1 2_655 . 8_565 146.745(12)
La1 Pb3 La1 3_545 . 4_565 126.28(2)
La1 Pb3 La1 3_545 . 5_655 146.745(12)
La1 Pb3 La1 3_545 . 6_455 64.658(17)
La1 Pb3 La1 3_545 . 7_545 73.771(18)
La1 Pb3 La1 3_545 . 8_565 133.448(14)
La1 Pb3 La1 4_565 . 5_655 64.658(17)
La1 Pb3 La1 4_565 . 6_455 146.745(12)
La1 Pb3 La1 4_565 . 7_545 133.448(14)
La1 Pb3 La1 4_565 . 8_565 73.771(18)
La1 Pb3 La1 5_655 . 6_455 126.28(2)
La1 Pb3 La1 5_655 . 7_545 78.223(15)
La1 Pb3 La1 5_655 . 8_565 78.223(15)
La1 Pb3 La1 6_455 . 7_545 78.223(15)
La1 Pb3 La1 6_455 . 8_565 78.223(15)
La1 Pb3 La1 7_545 . 8_565 126.28(2)
La1 Zn4 La1 2_665 . 3_555 80.71(2)
La1 Zn4 La1 2_665 . 4_565 80.71(2)
La1 Zn4 La1 2_665 . 21_555 142.31(4)
La1 Zn4 La1 2_665 . 22_455 142.31(4)
La1 Zn4 La1 2_665 . 24_565 86.86(4)
La1 Zn4 La2 2_665 . 1_565 70.98(2)
La1 Zn4 La2 2_665 . 21_555 70.98(2)
La1 Zn4 Zn4 2_665 . 2_565 136.571(19)
La1 Zn4 Pb4 2_665 . . 0
La1 Zn4 Pb4 2_665 . 2_565 136.571(19)
La1 Zn4 La1 3_555 . 4_565 70.33(2)
La1 Zn4 La1 3_555 . 21_555 87.73(4)
La1 Zn4 La1 3_555 . 22_455 128.60(4)
La1 Zn4 La1 3_555 . 24_565 142.31(4)
La1 Zn4 La2 3_555 . 1_565 71.33(2)
La1 Zn4 La2 3_555 . 21_555 135.18(2)
La1 Zn4 Zn4 3_555 . 2_565 64.30(3)
La1 Zn4 Pb4 3_555 . . 0
La1 Zn4 Pb4 3_555 . 2_565 64.30(3)
La1 Zn4 La1 4_565 . 21_555 128.60(4)
La1 Zn4 La1 4_565 . 22_455 87.73(4)
La1 Zn4 La1 4_565 . 24_565 142.31(4)
La1 Zn4 La2 4_565 . 1_565 135.18(2)
La1 Zn4 La2 4_565 . 21_555 71.33(2)
La1 Zn4 Zn4 4_565 . 2_565 64.30(3)
La1 Zn4 Pb4 4_565 . . 0
La1 Zn4 Pb4 4_565 . 2_565 64.30(3)
La1 Zn4 La1 21_555 . 22_455 70.33(2)
La1 Zn4 La1 21_555 . 24_565 80.71(2)
La1 Zn4 La2 21_555 . 1_565 71.33(2)
La1 Zn4 La2 21_555 . 21_555 135.18(2)
La1 Zn4 Zn4 21_555 . 2_565 64.30(3)
La1 Zn4 Pb4 21_555 . . 0
La1 Zn4 Pb4 21_555 . 2_565 64.30(3)
La1 Zn4 La1 22_455 . 24_565 80.71(2)
La1 Zn4 La2 22_455 . 1_565 135.18(2)
La1 Zn4 La2 22_455 . 21_555 71.33(2)
La1 Zn4 Zn4 22_455 . 2_565 64.30(3)
La1 Zn4 Pb4 22_455 . . 0
La1 Zn4 Pb4 22_455 . 2_565 64.30(3)
La1 Zn4 La2 24_565 . 1_565 70.98(2)
La1 Zn4 La2 24_565 . 21_555 70.98(2)
La1 Zn4 Zn4 24_565 . 2_565 136.571(19)
La1 Zn4 Pb4 24_565 . . 0
La1 Zn4 Pb4 24_565 . 2_565 136.571(19)
La2 Zn4 La2 1_565 . 21_555 126.69(4)
La2 Zn4 Zn4 1_565 . 2_565 116.66(5)
La2 Zn4 Pb4 1_565 . . 0
La2 Zn4 Pb4 1_565 . 2_565 116.66(5)
La2 Zn4 Zn4 21_555 . 2_565 116.66(5)
La2 Zn4 Pb4 21_555 . . 0
La2 Zn4 Pb4 21_555 . 2_565 116.66(5)
Zn4 Zn4 Pb4 2_565 . . 0
Zn4 Zn4 Pb4 2_565 . 2_565 0.0(5)
Pb4 Zn4 Pb4 . . 2_565 0
La1 Pb4 La1 2_665 . 3_555 80.71(2)
La1 Pb4 La1 2_665 . 4_565 80.71(2)
La1 Pb4 La1 2_665 . 21_555 142.31(4)
La1 Pb4 La1 2_665 . 22_455 142.31(4)
La1 Pb4 La1 2_665 . 24_565 86.86(4)
La1 Pb4 La2 2_665 . 1_565 70.98(2)
La1 Pb4 La2 2_665 . 21_555 70.98(2)
La1 Pb4 Zn4 2_665 . . 0
La1 Pb4 Zn4 2_665 . 2_565 136.571(19)
La1 Pb4 Pb4 2_665 . 2_565 136.571(19)
La1 Pb4 La1 3_555 . 4_565 70.33(2)
La1 Pb4 La1 3_555 . 21_555 87.73(4)
La1 Pb4 La1 3_555 . 22_455 128.60(4)
La1 Pb4 La1 3_555 . 24_565 142.31(4)
La1 Pb4 La2 3_555 . 1_565 71.33(2)
La1 Pb4 La2 3_555 . 21_555 135.18(2)
La1 Pb4 Zn4 3_555 . . 0
La1 Pb4 Zn4 3_555 . 2_565 64.30(3)
La1 Pb4 Pb4 3_555 . 2_565 64.30(3)
La1 Pb4 La1 4_565 . 21_555 128.60(4)
La1 Pb4 La1 4_565 . 22_455 87.73(4)
La1 Pb4 La1 4_565 . 24_565 142.31(4)
La1 Pb4 La2 4_565 . 1_565 135.18(2)
La1 Pb4 La2 4_565 . 21_555 71.33(2)
La1 Pb4 Zn4 4_565 . . 0
La1 Pb4 Zn4 4_565 . 2_565 64.30(3)
La1 Pb4 Pb4 4_565 . 2_565 64.30(3)
La1 Pb4 La1 21_555 . 22_455 70.33(2)
La1 Pb4 La1 21_555 . 24_565 80.71(2)
La1 Pb4 La2 21_555 . 1_565 71.33(2)
La1 Pb4 La2 21_555 . 21_555 135.18(2)
La1 Pb4 Zn4 21_555 . . 0
La1 Pb4 Zn4 21_555 . 2_565 64.30(3)
La1 Pb4 Pb4 21_555 . 2_565 64.30(3)
La1 Pb4 La1 22_455 . 24_565 80.71(2)
La1 Pb4 La2 22_455 . 1_565 135.18(2)
La1 Pb4 La2 22_455 . 21_555 71.33(2)
La1 Pb4 Zn4 22_455 . . 0
La1 Pb4 Zn4 22_455 . 2_565 64.30(3)
La1 Pb4 Pb4 22_455 . 2_565 64.30(3)
La1 Pb4 La2 24_565 . 1_565 70.98(2)
La1 Pb4 La2 24_565 . 21_555 70.98(2)
La1 Pb4 Zn4 24_565 . . 0
La1 Pb4 Zn4 24_565 . 2_565 136.571(19)
La1 Pb4 Pb4 24_565 . 2_565 136.571(19)
La2 Pb4 La2 1_565 . 21_555 126.69(4)
La2 Pb4 Zn4 1_565 . . 0
La2 Pb4 Zn4 1_565 . 2_565 116.66(5)
La2 Pb4 Pb4 1_565 . 2_565 116.66(5)
La2 Pb4 Zn4 21_555 . . 0
La2 Pb4 Zn4 21_555 . 2_565 116.66(5)
La2 Pb4 Pb4 21_555 . 2_565 116.66(5)
Zn4 Pb4 Zn4 . . 2_565 0
Zn4 Pb4 Pb4 . . 2_565 0
Zn4 Pb4 Pb4 2_565 . 2_565 0.0(5)

loop_
_geom_bond_atom_site_label_1
_geom_bond_atom_site_label_2
_geom_bond_site_symmetry_1
_geom_bond_site_symmetry_2
_geom_bond_distance
La1 La1 . 2_655 3.8195(10)
La1 La1 . 8_665 3.6550(15)
La1 La2 . 1_655 3.8177(10)
La1 La2 . 21_555 3.8177(10)
La1 Pb3 . 1_655 3.4173(9)
La1 Pb3 . 25_555 3.4173(9)
La1 Zn4 . 2_665 3.3426(13)
La1 Zn4 . 3_655 3.3159(14)
La1 Zn4 . 4_555 3.3159(14)
La1 Pb4 . 2_665 3.3426(13)
La1 Pb4 . 3_655 3.3159(14)
La1 Pb4 . 4_555 3.3159(14)
La2 Zn4 . 1_545 3.2310(15)
La2 Zn4 . 2_565 3.2310(15)
La2 Zn4 . 3_655 3.2310(15)
La2 Zn4 . 4_455 3.2310(15)
La2 Pb4 . 1_545 3.2310(15)
La2 Pb4 . 2_565 3.2310(15)
La2 Pb4 . 3_655 3.2310(15)
La2 Pb4 . 4_455 3.2310(15)
Zn4 Zn4 . 2_565 2.8760(18)
Zn4 Pb4 . . 0
Zn4 Pb4 . 2_565 2.8760(18)
Pb4 Pb4 . 2_565 2.8760(18)

loop_
_publcif_info_datablock.id
_publcif_info_datablock.publ_exptl
_publcif_info_datablock.publ_geom
_publcif_info_datablock.structure
{f9bbb506-6bc5-4234-b295-d0717c8573b9} ? ? ?
{00ec0fc6-a83f-4939-b7b7-86f9fd03c4cc} y y y

loop_
_publcif_info_exptl_table_extra_item
sin_theta_over_lambda_max

loop_
_publcif_info_tables.block_id
_publcif_info_tables.reference_item
{f9bbb506-6bc5-4234-b295-d0717c8573b9} '_publcif_info_datablock.publ_exptl'

loop_
_publcif_info_cif.paper_type
?
;
;
